data_7208098
loop_
_publ_author_name
'McAdam, C. John'
'Cameron, Scott A.'
'Hanton, Lyall R.'
'Manning, Anthony R.'
'Moratti, Stephen C.'
'Simpson, Jim'

_publ_section_title
;
 Probing CH-\p(alkyne) interactions in a series of ethynylferrocenes
;
_journal_issue 13
_journal_name_full CrystEngComm
_journal_page_first 4369
_journal_paper_doi 10.1039/c2ce25267h
_journal_volume 14
_journal_year 2012
_chemical_formula_moiety 'C34 H24 Fe2'
_chemical_formula_sum 'C34 H24 Fe2'
_chemical_formula_weight 544.23
_chemical_name_systematic
;
?
;
_space_group_IT_number 14
_symmetry_cell_setting monoclinic
_symmetry_space_group_name_Hall '-P 2ybc'
_symmetry_space_group_name_H-M 'P 1 21/c 1'
_atom_sites_solution_hydrogens geom
_atom_sites_solution_primary direct
_atom_sites_solution_secondary difmap
_audit_creation_method SHELXL-97
_cell_angle_alpha 90.00
_cell_angle_beta 110.589(4)
_cell_angle_gamma 90.00
_cell_formula_units_Z 2
_cell_length_a 10.9234(9)
_cell_length_b 10.2150(8)
_cell_length_c 11.2637(9)
_cell_measurement_reflns_used 1497
_cell_measurement_temperature 91(2)
_cell_measurement_theta_max 20.23
_cell_measurement_theta_min 2.78
_cell_volume 1176.55(17)
_computing_cell_refinement 'APEX2 and SAINT (Bruker 2009)'
_computing_data_collection 'APEX2 (Bruker 2009)'
_computing_data_reduction SAINT
_computing_molecular_graphics
;
SHELXTL (Sheldrick, 2008) and Mercury (Macrae et al., 2008)
;
_computing_publication_material
;
SHELXL-97, enCIFer (Allen et al., 2004), PLATON (Spek, 2009),
PublCIF (Westrip 2010)
;
_computing_structure_refinement
;
SHELXL-97 (Sheldrick, 2008) & TITAN (Hunter & Simpson, 1999)
;
_computing_structure_solution
;
SHELXS-97 (Sheldrick, 2008) & TITAN (Hunter & Simpson, 1999)
;
_diffrn_ambient_temperature 91(2)
_diffrn_measured_fraction_theta_full 0.995
_diffrn_measured_fraction_theta_max 0.995
_diffrn_measurement_device_type 'Bruker APEXII CCD area detector'
_diffrn_measurement_method '\w scans'
_diffrn_radiation_monochromator graphite
_diffrn_radiation_source 'fine-focus sealed tube'
_diffrn_radiation_type MoK\a
_diffrn_radiation_wavelength 0.71073
_diffrn_reflns_av_R_equivalents 0.0630
_diffrn_reflns_av_sigmaI/netI 0.0368
_diffrn_reflns_limit_h_max 10
_diffrn_reflns_limit_h_min -10
_diffrn_reflns_limit_k_max 10
_diffrn_reflns_limit_k_min -10
_diffrn_reflns_limit_l_max 9
_diffrn_reflns_limit_l_min -11
_diffrn_reflns_number 8316
_diffrn_reflns_theta_full 20.60
_diffrn_reflns_theta_max 20.60
_diffrn_reflns_theta_min 3.00
_exptl_absorpt_coefficient_mu 1.256
_exptl_absorpt_correction_T_max 0.7445
_exptl_absorpt_correction_T_min 0.6539
_exptl_absorpt_correction_type multi-scan
_exptl_absorpt_process_details 'SADABS (Bruker, 2009)'
_exptl_crystal_colour yellow
_exptl_crystal_density_diffrn 1.536
_exptl_crystal_density_method 'not measured'
_exptl_crystal_description plate
_exptl_crystal_F_000 560
_exptl_crystal_size_max 0.14
_exptl_crystal_size_mid 0.11
_exptl_crystal_size_min 0.03
_refine_diff_density_max 0.265
_refine_diff_density_min -0.218
_refine_diff_density_rms 0.053
_refine_ls_extinction_method none
_refine_ls_goodness_of_fit_ref 0.942
_refine_ls_hydrogen_treatment constr
_refine_ls_matrix_type full
_refine_ls_number_parameters 163
_refine_ls_number_reflns 1184
_refine_ls_number_restraints 0
_refine_ls_restrained_S_all 0.942
_refine_ls_R_factor_all 0.0374
_refine_ls_R_factor_gt 0.0276
_refine_ls_shift/su_max 0.000
_refine_ls_shift/su_mean 0.000
_refine_ls_structure_factor_coef Fsqd
_refine_ls_weighting_details 'calc w=1/[\s^2^(Fo^2^)+(0.0345P)^2^+1.5120P] where P=(Fo^2^+2Fc^2^)/3'
_refine_ls_weighting_scheme calc
_refine_ls_wR_factor_gt 0.0633
_refine_ls_wR_factor_ref 0.0691
_reflns_number_gt 996
_reflns_number_total 1184
_reflns_threshold_expression I>2\s(I)
_cod_data_source_file c2ce25267h.txt
_cod_data_source_block jm95a_IIa
_cod_depositor_comments
;
The following automatic conversions were performed:

'_symmetry_cell_setting' value 'Monoclinic' changed to 'monoclinic'
according to /home/saulius/struct/CIF-dictionaries/cif_core.dic
dictionary named 'cif_core.dic' version 2.4.1 from 2010-06-29.

Automatic conversion script
Id: cif_fix_values 1891 2012-01-12 08:04:46Z andrius 
;
_cod_original_cell_volume 1176.55(16)
_cod_original_sg_symbol_H-M 'P2(1)/c '
_cod_database_code 7208098
_iucr_geom_hbonds_special_details
;
Cg2 & Cg3 are the centroids of the C6...C10; & C31...C34, C39, C40 rings
respectively. Cg4 is the centroid of the C11/tbC12 bond.
;

loop_
_symmetry_equiv_pos_as_xyz
'x, y, z'
'-x, y+1/2, -z+1/2'
'-x, -y, -z'
'x, -y-1/2, z-1/2'

loop_
_atom_site_label
_atom_site_type_symbol
_atom_site_fract_x
_atom_site_fract_y
_atom_site_fract_z
_atom_site_U_iso_or_equiv
_atom_site_adp_type
_atom_site_occupancy
_atom_site_symmetry_multiplicity
_atom_site_calc_flag
_atom_site_refinement_flags
C6 C 0.0997(3) 0.2571(4) 0.2381(3) 0.0212(10) Uani 1 1 d .
H6 H 0.1218 0.2365 0.1659 0.025 Uiso 1 1 calc R
C7 C -0.0017(4) 0.1984(4) 0.2712(4) 0.0216(10) Uani 1 1 d .
H7 H -0.0591 0.1311 0.2256 0.026 Uiso 1 1 calc R
C8 C -0.0018(4) 0.2581(4) 0.3839(4) 0.0229(10) Uani 1 1 d .
H8 H -0.0601 0.2385 0.4273 0.027 Uiso 1 1 calc R
C9 C 0.0997(4) 0.3520(3) 0.4215(4) 0.0196(10) Uani 1 1 d .
H9 H 0.1221 0.4060 0.4947 0.023 Uiso 1 1 calc R
C10 C 0.1617(4) 0.3515(3) 0.3312(4) 0.0206(10) Uani 1 1 d .
H10 H 0.2331 0.4054 0.3327 0.025 Uiso 1 1 calc R
Fe1 Fe 0.17396(5) 0.16994(5) 0.41088(5) 0.0158(2) Uani 1 1 d .
C1 C 0.2967(3) 0.0277(3) 0.3927(3) 0.0166(9) Uani 1 1 d .
C2 C 0.1948(3) -0.0275(3) 0.4287(3) 0.0170(9) Uani 1 1 d .
H2 H 0.1323 -0.0904 0.3821 0.020 Uiso 1 1 calc R
C3 C 0.2036(4) 0.0286(3) 0.5461(3) 0.0221(10) Uani 1 1 d .
H3 H 0.1482 0.0094 0.5926 0.027 Uiso 1 1 calc R
C4 C 0.3091(4) 0.1180(4) 0.5824(3) 0.0216(10) Uani 1 1 d .
H4 H 0.3365 0.1694 0.6575 0.026 Uiso 1 1 calc R
C5 C 0.3666(4) 0.1179(4) 0.4886(4) 0.0205(10) Uani 1 1 d .
H5 H 0.4393 0.1692 0.4892 0.025 Uiso 1 1 calc R
C11 C 0.3245(3) -0.0016(4) 0.2803(4) 0.0184(9) Uani 1 1 d .
C12 C 0.3521(3) -0.0279(3) 0.1893(4) 0.0192(10) Uani 1 1 d .
C31 C 0.3845(3) -0.0576(3) 0.0788(3) 0.0162(9) Uani 1 1 d .
C32 C 0.3150(4) -0.1498(3) -0.0069(3) 0.0183(10) Uani 1 1 d .
H32 H 0.2484 -0.1981 0.0095 0.022 Uiso 1 1 calc R
C33 C 0.3407(3) -0.1737(3) -0.1181(3) 0.0169(9) Uani 1 1 d .
H33 H 0.2906 -0.2370 -0.1770 0.020 Uiso 1 1 calc R
C34 C 0.4372(3) -0.1068(3) -0.1426(3) 0.0155(9) Uani 1 1 d .
H34 H 0.4536 -0.1239 -0.2185 0.019 Uiso 1 1 calc R
C40 C 0.4874(3) 0.0130(3) 0.0568(3) 0.0130(9) Uani 1 1 d .

loop_
_atom_site_aniso_label
_atom_site_aniso_U_11
_atom_site_aniso_U_22
_atom_site_aniso_U_33
_atom_site_aniso_U_23
_atom_site_aniso_U_13
_atom_site_aniso_U_12
C6 0.025(2) 0.022(2) 0.017(2) -0.001(2) 0.007(2) 0.002(2)
C7 0.017(2) 0.019(2) 0.022(2) 0.001(2) -0.0018(19) 0.0022(19)
C8 0.018(2) 0.023(2) 0.029(3) 0.004(2) 0.011(2) 0.004(2)
C9 0.027(2) 0.013(2) 0.017(2) 0.0013(18) 0.006(2) 0.008(2)
C10 0.027(2) 0.013(2) 0.024(2) 0.0052(19) 0.011(2) -0.0015(18)
Fe1 0.0184(3) 0.0130(4) 0.0155(4) 0.0004(2) 0.0053(2) 0.0000(3)
C1 0.019(2) 0.013(2) 0.017(2) 0.0014(19) 0.0067(19) 0.0034(18)
C2 0.021(2) 0.010(2) 0.021(2) -0.0007(18) 0.0089(19) 0.0000(18)
C3 0.032(2) 0.016(2) 0.022(3) 0.0051(19) 0.014(2) 0.004(2)
C4 0.026(2) 0.022(2) 0.011(2) -0.0016(18) 0.000(2) 0.007(2)
C5 0.017(2) 0.019(2) 0.026(2) -0.003(2) 0.007(2) -0.0008(18)
C11 0.015(2) 0.014(2) 0.024(3) 0.004(2) 0.0042(19) 0.0012(18)
C12 0.017(2) 0.014(2) 0.023(3) 0.008(2) 0.003(2) -0.0023(17)
C31 0.017(2) 0.018(2) 0.015(2) 0.0015(19) 0.0071(19) 0.0048(19)
C32 0.021(2) 0.014(2) 0.022(3) 0.002(2) 0.0102(19) -0.0001(19)
C33 0.018(2) 0.013(2) 0.017(2) -0.0001(18) 0.0035(19) 0.0014(18)
C34 0.017(2) 0.016(2) 0.015(2) 0.0035(19) 0.0073(19) 0.0085(19)
C40 0.0119(19) 0.011(2) 0.016(2) 0.0051(19) 0.0044(17) 0.0058(18)

loop_
_atom_type_symbol
_atom_type_description
_atom_type_scat_dispersion_real
_atom_type_scat_dispersion_imag
_atom_type_scat_source
C C 0.0033 0.0016 'International Tables Vol C Tables 4.2.6.8 and 6.1.1.4'
H H 0.0000 0.0000 'International Tables Vol C Tables 4.2.6.8 and 6.1.1.4'
Fe Fe 0.3463 0.8444 'International Tables Vol C Tables 4.2.6.8 and 6.1.1.4'

loop_
_geom_angle_atom_site_label_1
_geom_angle_atom_site_label_2
_geom_angle_atom_site_label_3
_geom_angle
_geom_angle_site_symmetry_1
_geom_angle_site_symmetry_3
C10 C6 C7 108.0(3) . .
C10 C6 Fe1 70.2(2) . .
C7 C6 Fe1 69.4(2) . .
C10 C6 H6 126.0 . .
C7 C6 H6 126.0 . .
Fe1 C6 H6 125.9 . .
C8 C7 C6 107.6(3) . .
C8 C7 Fe1 70.3(2) . .
C6 C7 Fe1 69.6(2) . .
C8 C7 H7 126.2 . .
C6 C7 H7 126.2 . .
Fe1 C7 H7 125.4 . .
C7 C8 C9 108.3(3) . .
C7 C8 Fe1 69.2(2) . .
C9 C8 Fe1 70.0(2) . .
C7 C8 H8 125.8 . .
C9 C8 H8 125.8 . .
Fe1 C8 H8 126.5 . .
C10 C9 C8 107.9(3) . .
C10 C9 Fe1 69.7(2) . .
C8 C9 Fe1 69.6(2) . .
C10 C9 H9 126.1 . .
C8 C9 H9 126.1 . .
Fe1 C9 H9 126.2 . .
C9 C10 C6 108.3(3) . .
C9 C10 Fe1 70.1(2) . .
C6 C10 Fe1 69.3(2) . .
C9 C10 H10 125.9 . .
C6 C10 H10 125.9 . .
Fe1 C10 H10 126.3 . .
C7 Fe1 C6 40.92(14) . .
C7 Fe1 C2 105.15(15) . .
C6 Fe1 C2 121.53(15) . .
C7 Fe1 C1 120.07(15) . .
C6 Fe1 C1 105.78(15) . .
C2 Fe1 C1 41.11(14) . .
C7 Fe1 C3 122.60(15) . .
C6 Fe1 C3 158.48(15) . .
C2 Fe1 C3 40.60(14) . .
C1 Fe1 C3 68.44(15) . .
C7 Fe1 C10 68.37(15) . .
C6 Fe1 C10 40.48(14) . .
C2 Fe1 C10 158.73(15) . .
C1 Fe1 C10 123.19(15) . .
C3 Fe1 C10 159.81(15) . .
C7 Fe1 C8 40.46(14) . .
C6 Fe1 C8 68.08(15) . .
C2 Fe1 C8 121.23(15) . .
C1 Fe1 C8 156.47(15) . .
C3 Fe1 C8 108.48(15) . .
C10 Fe1 C8 67.78(15) . .
C7 Fe1 C4 160.14(16) . .
C6 Fe1 C4 158.52(15) . .
C2 Fe1 C4 68.33(14) . .
C1 Fe1 C4 68.15(15) . .
C3 Fe1 C4 40.46(14) . .
C10 Fe1 C4 124.34(15) . .
C8 Fe1 C4 125.62(15) . .
C7 Fe1 C9 68.25(15) . .
C6 Fe1 C9 67.97(15) . .
C2 Fe1 C9 158.14(15) . .
C1 Fe1 C9 160.36(15) . .
C3 Fe1 C9 124.14(15) . .
C10 Fe1 C9 40.16(14) . .
C8 Fe1 C9 40.42(14) . .
C4 Fe1 C9 110.44(15) . .
C7 Fe1 C5 156.82(15) . .
C6 Fe1 C5 121.88(15) . .
C2 Fe1 C5 68.73(14) . .
C1 Fe1 C5 40.76(14) . .
C3 Fe1 C5 68.11(15) . .
C10 Fe1 C5 108.81(15) . .
C8 Fe1 C5 161.70(15) . .
C4 Fe1 C5 40.22(14) . .
C9 Fe1 C5 125.42(15) . .
C2 C1 C11 126.7(3) . .
C2 C1 C5 107.7(3) . .
C11 C1 C5 125.6(3) . .
C2 C1 Fe1 69.28(19) . .
C11 C1 Fe1 126.1(3) . .
C5 C1 Fe1 70.0(2) . .
C3 C2 C1 107.6(3) . .
C3 C2 Fe1 70.0(2) . .
C1 C2 Fe1 69.61(19) . .
C3 C2 H2 126.2 . .
C1 C2 H2 126.2 . .
Fe1 C2 H2 125.7 . .
C2 C3 C4 108.3(3) . .
C2 C3 Fe1 69.4(2) . .
C4 C3 Fe1 70.0(2) . .
C2 C3 H3 125.9 . .
C4 C3 H3 125.9 . .
Fe1 C3 H3 126.4 . .
C3 C4 C5 108.5(3) . .
C3 C4 Fe1 69.5(2) . .
C5 C4 Fe1 69.8(2) . .
C3 C4 H4 125.8 . .
C5 C4 H4 125.8 . .
Fe1 C4 H4 126.4 . .
C4 C5 C1 108.0(3) . .
C4 C5 Fe1 70.0(2) . .
C1 C5 Fe1 69.3(2) . .
C4 C5 H5 126.0 . .
C1 C5 H5 126.0 . .
Fe1 C5 H5 126.3 . .
C12 C11 C1 177.6(4) . .
C11 C12 C31 179.1(4) . .
C32 C31 C40 119.9(3) . .
C32 C31 C12 120.7(3) . .
C40 C31 C12 119.4(3) . .
C31 C32 C33 121.0(3) . .
C31 C32 H32 119.5 . .
C33 C32 H32 119.5 . .
C34 C33 C32 120.4(3) . .
C34 C33 H33 119.8 . .
C32 C33 H33 119.8 . .
C33 C34 C40 120.8(3) . 3_655
C33 C34 H34 119.6 . .
C40 C34 H34 119.6 3_655 .
C34 C40 C31 122.2(3) 3_655 .
C34 C40 C40 119.5(4) 3_655 3_655
C31 C40 C40 118.3(4) . 3_655

loop_
_geom_bond_atom_site_label_1
_geom_bond_atom_site_label_2
_geom_bond_distance
_geom_bond_site_symmetry_2
C6 C10 1.410(5) .
C6 C7 1.420(5) .
C6 Fe1 2.032(4) .
C6 H6 0.9500 .
C7 C8 1.409(5) .
C7 Fe1 2.030(4) .
C7 H7 0.9500 .
C8 C9 1.414(5) .
C8 Fe1 2.044(4) .
C8 H8 0.9500 .
C9 C10 1.405(5) .
C9 Fe1 2.049(3) .
C9 H9 0.9500 .
C10 Fe1 2.044(3) .
C10 H10 0.9500 .
Fe1 C2 2.031(3) .
Fe1 C1 2.036(3) .
Fe1 C3 2.040(4) .
Fe1 C4 2.046(4) .
Fe1 C5 2.044(4) .
C1 C2 1.428(5) .
C1 C11 1.434(6) .
C1 C5 1.421(5) .
C2 C3 1.413(5) .
C2 H2 0.9500 .
C3 C4 1.413(5) .
C3 H3 0.9500 .
C4 C5 1.406(5) .
C4 H4 0.9500 .
C5 H5 0.9500 .
C11 C12 1.196(5) .
C12 C31 1.441(6) .
C31 C32 1.370(5) .
C31 C40 1.428(5) .
C32 C33 1.398(5) .
C32 H32 0.9500 .
C33 C34 1.363(5) .
C33 H33 0.9500 .
C34 C40 1.404(5) 3_655
C34 H34 0.9500 .
C40 C34 1.404(5) 3_655
C40 C40 1.426(7) 3_655

loop_
_geom_hbond_atom_site_label_D
_geom_hbond_atom_site_label_H
_geom_hbond_atom_site_label_A
_geom_hbond_distance_DH
_geom_hbond_distance_HA
_geom_hbond_distance_DA
_geom_hbond_angle_DHA
_geom_hbond_site_symmetry_A
C2 H2 Cg2 0.95 2.93 xxxx(x) xxx x_xxx
C5 H5 Cg3 0.95 2.96 xxxx(x) xxx x_xxx
C10 H10 Cg3 0.95 2.71 xxxx(x) xxx x_xxx
